data_4324611
loop_
_publ_author_name
'Tian-Fu Liu'
'Jian L\"u'
'Chongbin Tian'
'Minna Cao'
'Zujin Lin'
'Rong Cao'

_publ_section_title
;
 Porous Anionic, Cationic, and Neutral Metal-Carboxylate Frameworks
 Constructed from Flexible Tetrapodal Ligands: Syntheses, Structures,
 Ion-Exchanges, and Magnetic Properties
;
_journal_name_full 'Inorganic Chemistry'
_journal_page_first 2264
_journal_page_last 2271
_journal_paper_doi 10.1021/ic1019229
_journal_volume 50
_journal_year 2011
_chemical_formula_sum 'C49 H42 N4 O16 Pb2'
_chemical_formula_weight 1339.12
_chemical_name_systematic
; 
 ? 
;
_space_group_IT_number 60
_symmetry_cell_setting orthorhombic
_symmetry_space_group_name_Hall '-P 2n 2ab'
_symmetry_space_group_name_H-M 'P b c n'
_atom_sites_solution_hydrogens geom
_atom_sites_solution_primary direct
_atom_sites_solution_secondary difmap
_audit_creation_method SHELXL-97
_cell_angle_alpha 90.00
_cell_angle_beta 90.00
_cell_angle_gamma 90.00
_cell_formula_units_Z 4
_cell_length_a 7.008(2)
_cell_length_b 30.224(9)
_cell_length_c 24.257(7)
_cell_measurement_reflns_used 8457
_cell_measurement_temperature 293.1500
_cell_measurement_theta_max 27.4835
_cell_measurement_theta_min 3.0260
_cell_volume 5138(3)
_computing_cell_refinement 'CrystalClear (Rigaku Inc., 2007)'
_computing_data_collection 'CrystalClear (Rigaku Inc., 2007)'
_computing_data_reduction 'CrystalClear (Rigaku Inc., 2007)'
_computing_molecular_graphics 'SHELXL-97 (Sheldrick, 1997)'
_computing_publication_material 'SHELXL-97 (Sheldrick, 1997)'
_computing_structure_refinement 'SHELXL-97 (Sheldrick, 1997)'
_computing_structure_solution 'SHELXS-97 (Sheldrick, 1990)'
_diffrn_ambient_temperature 293(2)
_diffrn_detector_area_resol_mean 14.6306
_diffrn_measured_fraction_theta_full 0.998
_diffrn_measured_fraction_theta_max 0.998
_diffrn_measurement_device_type
;
Saturn70 (4x4 bin mode)
;
_diffrn_measurement_method CCD_Profile_fitting
_diffrn_radiation_monochromator graphite
_diffrn_radiation_source 'fine-focus sealed tube'
_diffrn_radiation_type MoK\a
_diffrn_radiation_wavelength 0.71073
_diffrn_reflns_av_R_equivalents 0.0525
_diffrn_reflns_av_sigmaI/netI 0.0355
_diffrn_reflns_limit_h_max 9
_diffrn_reflns_limit_h_min -9
_diffrn_reflns_limit_k_max 39
_diffrn_reflns_limit_k_min -39
_diffrn_reflns_limit_l_max 29
_diffrn_reflns_limit_l_min -31
_diffrn_reflns_number 37339
_diffrn_reflns_theta_full 27.49
_diffrn_reflns_theta_max 27.49
_diffrn_reflns_theta_min 2.70
_diffrn_standards_decay_% none
_diffrn_standards_interval_count none
_diffrn_standards_interval_time none
_diffrn_standards_number none
_exptl_absorpt_coefficient_mu 6.617
_exptl_absorpt_correction_T_max 1.0000
_exptl_absorpt_correction_T_min 0.5904
_exptl_absorpt_correction_type multi-scan
_exptl_absorpt_process_details crystalclear
_exptl_crystal_colour Orange
_exptl_crystal_density_diffrn 1.778
_exptl_crystal_description Prism
_exptl_crystal_F_000 2696
_exptl_crystal_size_max 0.2000
_exptl_crystal_size_mid 0.1500
_exptl_crystal_size_min 0.1000
_refine_diff_density_max 0.573
_refine_diff_density_min -0.276
_refine_diff_density_rms 0.035
_refine_ls_extinction_method none
_refine_ls_goodness_of_fit_ref 1.132
_refine_ls_hydrogen_treatment constr
_refine_ls_matrix_type full
_refine_ls_number_parameters 314
_refine_ls_number_reflns 5890
_refine_ls_number_restraints 41
_refine_ls_restrained_S_all 1.146
_refine_ls_R_factor_all 0.0708
_refine_ls_R_factor_gt 0.0500
_refine_ls_shift/su_max 0.022
_refine_ls_shift/su_mean 0.001
_refine_ls_structure_factor_coef Fsqd
_refine_ls_weighting_details 'calc w=1/[\s^2^(Fo^2^)+(0.0440P)^2^+1.3251P] where P=(Fo^2^+2Fc^2^)/3'
_refine_ls_weighting_scheme calc
_refine_ls_wR_factor_gt 0.1116
_refine_ls_wR_factor_ref 0.1231
_reflns_number_gt 4494
_reflns_number_total 5890
_reflns_threshold_expression >2sigma(I)
_cod_data_source_file ic1019229_si_002_7.cif
_cod_data_source_block compound7
_cod_original_formula_sum 'C49 H42 N4 O16 Pb2 '
_cod_database_code 4324611

loop_
_symmetry_equiv_pos_as_xyz
'x, y, z'
'-x+1/2, -y+1/2, z+1/2'
'x+1/2, -y+1/2, -z'
'-x, y, -z+1/2'
'-x, -y, -z'
'x-1/2, y-1/2, -z-1/2'
'-x-1/2, y-1/2, z'
'x, -y, z-1/2'

loop_
_atom_site_label
_atom_site_type_symbol
_atom_site_fract_x
_atom_site_fract_y
_atom_site_fract_z
_atom_site_U_iso_or_equiv
_atom_site_adp_type
_atom_site_occupancy
_atom_site_symmetry_multiplicity
_atom_site_calc_flag
_atom_site_refinement_flags
_atom_site_disorder_group
Pb1 Pb 0.83005(4) 0.744655(8) 0.454083(11) 0.0583(6) Uani 1 1 d . .
O1 O 0.1032(7) 0.93243(17) 0.3068(2) 0.0702(15) Uani 1 1 d . .
C1 C 0.0000 0.9922(3) 0.2500 0.054(2) Uani 1 2 d S .
O2 O 0.1016(8) 1.04763(19) 0.3120(3) 0.0825(18) Uani 1 1 d . .
C2 C 0.1700(9) 0.9631(2) 0.2664(3) 0.0588(17) Uani 1 1 d . .
H2A H 0.2196 0.9470 0.2338 0.071 Uiso 1 1 calc R .
H2B H 0.2739 0.9815 0.2818 0.071 Uiso 1 1 calc R .
O3 O 0.7764(8) 0.8133(2) 0.4015(3) 0.093(2) Uani 1 1 d . .
N3 N 0.526(3) 0.9760(6) 0.4273(8) 0.202(8) Uani 1 1 d . .
C3 C 0.2291(10) 0.9034(2) 0.3287(4) 0.066(2) Uani 1 1 d . .
O4 O 0.5246(8) 0.77486(19) 0.4272(3) 0.0878(19) Uani 1 1 d . .
C4 C 0.1572(10) 0.8693(2) 0.3600(4) 0.071(2) Uani 1 1 d . .
H4 H 0.0230 0.8671 0.3648 0.085 Uiso 1 1 calc R .
O5 O 0.2519(7) 1.20613(16) 0.4742(2) 0.0683(14) Uani 1 1 d . .
C5 C 0.2715(11) 0.8387(3) 0.3843(4) 0.077(2) Uani 1 1 d . .
H5 H 0.2174 0.8158 0.4062 0.092 Uiso 1 1 calc R .
O6 O -0.0539(7) 1.19607(15) 0.4939(2) 0.0621(13) Uani 1 1 d . .
C6 C 0.4678(10) 0.8410(3) 0.3769(4) 0.073(2) Uani 1 1 d . .
O7 O 0.862(3) 0.7249(7) 0.3419(6) 0.292(8) Uani 1 1 d DU .
C7 C 0.5411(10) 0.8749(3) 0.3464(4) 0.083(3) Uani 1 1 d . .
H7 H 0.6755 0.8772 0.3419 0.099 Uiso 1 1 calc R .
O8 O 0.7984(19) 0.9353(6) 0.4503(6) 0.231(7) Uani 1 1 d . .
C8 C 0.4234(11) 0.9062(3) 0.3216(4) 0.077(2) Uani 1 1 d . .
H8 H 0.4767 0.9293 0.3001 0.093 Uiso 1 1 calc R .
C9 C 0.5969(11) 0.8077(3) 0.4033(4) 0.078(2) Uani 1 1 d . .
C10 C -0.0618(10) 1.0213(2) 0.2985(3) 0.0617(18) Uani 1 1 d . .
H10A H -0.1707 1.0403 0.2879 0.074 Uiso 1 1 calc R .
H10B H -0.1001 1.0028 0.3304 0.074 Uiso 1 1 calc R .
C11 C 0.0865(12) 1.0799(3) 0.3506(3) 0.070(2) Uani 1 1 d . .
C12 C -0.0764(11) 1.0889(3) 0.3814(4) 0.073(2) Uani 1 1 d . .
H12 H -0.1889 1.0717 0.3770 0.087 Uiso 1 1 calc R .
C13 C -0.0697(11) 1.1244(2) 0.4193(4) 0.070(2) Uani 1 1 d . .
H13 H -0.1797 1.1308 0.4408 0.084 Uiso 1 1 calc R .
C14 C 0.0911(10) 1.1498(2) 0.4262(3) 0.0609(18) Uani 1 1 d . .
C15 C 0.2549(12) 1.1386(3) 0.3968(4) 0.085(3) Uani 1 1 d . .
H15 H 0.3688 1.1550 0.4023 0.101 Uiso 1 1 calc R .
C16 C 0.2539(13) 1.1038(3) 0.3598(4) 0.089(3) Uani 1 1 d . .
H16 H 0.3674 1.0961 0.3405 0.106 Uiso 1 1 calc R .
C17 C 0.0963(11) 1.1862(2) 0.4669(3) 0.0600(18) Uani 1 1 d . .
N2 N 1.083(7) 0.7513(17) 0.2743(17) 0.31(3) Uiso 0.23(2) 1 d PDU 1
C18 C 0.991(10) 0.7938(13) 0.289(3) 0.21(3) Uiso 0.23(2) 1 d PDU 1
C19 C 1.088(9) 0.6755(16) 0.291(3) 0.25(5) Uiso 0.23(2) 1 d PDU 1
C20 C 1.236(10) 0.740(3) 0.234(3) 0.37(5) Uiso 0.23(2) 1 d PDU 1
C21 C 0.997(4) 0.7185(11) 0.3062(12) 0.32(2) Uiso 0.23(2) 1 d PDU 1
N2' N 0.769(3) 0.7440(11) 0.2505(14) 0.57(3) Uiso 0.77(2) 1 d PDU 2
C18' C 0.804(4) 0.7915(10) 0.2682(14) 0.238(14) Uiso 0.77(2) 1 d PDU 2
C19' C 0.773(4) 0.6637(10) 0.2758(13) 0.244(15) Uiso 0.77(2) 1 d PDU 2
C20' C 0.704(4) 0.7298(12) 0.1931(14) 0.245(15) Uiso 0.77(2) 1 d PDU 2
C21' C 0.803(3) 0.7119(12) 0.2924(9) 0.398(19) Uiso 0.77(2) 1 d PDU 2
C22 C 0.472(2) 0.9165(5) 0.4929(6) 0.143(5) Uiso 1 1 d . .
C23 C 0.3020(17) 0.9838(5) 0.4315(6) 0.123(4) Uani 1 1 d . .
C24 C 0.6186(19) 0.9994(4) 0.3948(6) 0.114(5) Uani 1 1 d . .
C26 C 0.5943(19) 0.9450(5) 0.4556(5) 0.107(4) Uani 1 1 d . .

loop_
_atom_site_aniso_label
_atom_site_aniso_U_11
_atom_site_aniso_U_22
_atom_site_aniso_U_33
_atom_site_aniso_U_23
_atom_site_aniso_U_13
_atom_site_aniso_U_12
Pb1 0.0492(6) 0.0598(6) 0.0660(6) -0.00248(11) 0.00024(12) 0.00309(10)
O1 0.054(3) 0.075(3) 0.081(4) 0.023(3) 0.002(3) 0.000(2)
C1 0.052(5) 0.054(4) 0.058(6) 0.000 -0.002(4) 0.000
O2 0.068(3) 0.085(4) 0.095(4) -0.036(3) 0.008(3) -0.015(3)
C2 0.049(3) 0.058(3) 0.070(5) 0.003(3) 0.004(3) 0.001(3)
O3 0.053(3) 0.106(4) 0.120(5) 0.053(4) -0.008(3) -0.005(3)
N3 0.213(18) 0.186(15) 0.208(17) -0.112(13) -0.099(15) 0.061(13)
C3 0.048(4) 0.067(4) 0.082(5) 0.014(4) 0.002(4) -0.001(3)
O4 0.057(3) 0.080(3) 0.127(5) 0.047(4) -0.009(3) -0.009(3)
C4 0.046(4) 0.075(4) 0.090(6) 0.021(4) 0.007(4) -0.002(3)
O5 0.059(3) 0.061(3) 0.085(4) -0.013(3) 0.007(3) -0.002(2)
C5 0.054(4) 0.074(5) 0.102(6) 0.031(4) 0.004(4) -0.009(3)
O6 0.060(3) 0.056(3) 0.070(3) 0.001(2) 0.009(2) 0.000(2)
C6 0.052(4) 0.077(4) 0.089(6) 0.028(4) -0.006(4) -0.003(3)
O7 0.40(2) 0.349(17) 0.131(10) -0.062(12) -0.011(12) 0.076(16)
C7 0.042(4) 0.100(6) 0.105(7) 0.039(5) -0.002(4) -0.001(4)
O8 0.161(12) 0.263(18) 0.269(18) -0.042(13) 0.016(11) 0.009(11)
C8 0.055(4) 0.084(5) 0.093(6) 0.042(5) 0.001(4) -0.007(4)
C9 0.056(4) 0.084(5) 0.095(6) 0.024(5) -0.009(4) -0.006(4)
C10 0.060(4) 0.061(4) 0.064(5) -0.007(3) 0.001(3) -0.008(3)
C11 0.069(5) 0.066(4) 0.073(5) -0.010(4) 0.006(4) -0.005(4)
C12 0.060(4) 0.068(4) 0.090(6) -0.012(4) 0.006(4) -0.008(3)
C13 0.058(4) 0.068(4) 0.084(6) -0.008(4) 0.007(4) -0.008(3)
C14 0.062(4) 0.052(3) 0.068(5) -0.005(3) 0.005(4) -0.003(3)
C15 0.057(4) 0.082(5) 0.115(7) -0.030(5) 0.014(5) -0.008(4)
C16 0.062(5) 0.102(6) 0.102(7) -0.035(6) 0.014(5) -0.008(5)
C17 0.060(4) 0.051(3) 0.069(5) 0.005(3) 0.003(3) 0.002(3)
C23 0.087(7) 0.152(11) 0.130(10) -0.019(9) -0.001(7) 0.017(7)
C24 0.125(9) 0.096(7) 0.120(10) 0.028(6) 0.045(8) -0.040(7)
C26 0.090(7) 0.123(9) 0.109(9) -0.003(7) 0.001(7) 0.003(7)

loop_
_atom_type_symbol
_atom_type_description
_atom_type_scat_dispersion_real
_atom_type_scat_dispersion_imag
_atom_type_scat_source
C C 0.0033 0.0016 'International Tables Vol C Tables 4.2.6.8 and 6.1.1.4'
H H 0.0000 0.0000 'International Tables Vol C Tables 4.2.6.8 and 6.1.1.4'
N N 0.0061 0.0033 'International Tables Vol C Tables 4.2.6.8 and 6.1.1.4'
O O 0.0106 0.0060 'International Tables Vol C Tables 4.2.6.8 and 6.1.1.4'
Pb Pb -3.3944 10.1111 'International Tables Vol C Tables 4.2.6.8 and 6.1.1.4'

loop_
_geom_angle_atom_site_label_1
_geom_angle_atom_site_label_2
_geom_angle_atom_site_label_3
_geom_angle
_geom_angle_site_symmetry_1
_geom_angle_site_symmetry_3
O5 Pb1 O4 75.2(2) 5_676 .
O5 Pb1 O3 79.2(2) 5_676 .
O4 Pb1 O3 53.63(17) . .
O5 Pb1 O6 84.35(16) 5_676 7_655
O4 Pb1 O6 69.91(16) . 7_655
O3 Pb1 O6 123.45(16) . 7_655
O5 Pb1 O6 51.51(16) 5_676 5_676
O4 Pb1 O6 113.01(18) . 5_676
O3 Pb1 O6 76.77(19) . 5_676
O6 Pb1 O6 129.15(7) 7_655 5_676
O5 Pb1 C9 75.7(2) 5_676 .
O4 Pb1 C9 26.62(19) . .
O3 Pb1 C9 27.0(2) . .
O6 Pb1 C9 96.5(2) 7_655 .
O6 Pb1 C9 95.4(2) 5_676 .
C3 O1 C2 118.4(5) . .
C10 C1 C10 109.9(8) . 4
C10 C1 C2 110.5(4) . .
C10 C1 C2 108.0(4) 4 .
C10 C1 C2 108.0(4) . 4
C10 C1 C2 110.5(4) 4 4
C2 C1 C2 110.0(7) . 4
C11 O2 C10 119.7(6) . .
O1 C2 C1 107.2(5) . .
C9 O3 Pb1 91.2(5) . .
C24 N3 C26 125.0(19) . .
C24 N3 C23 118.0(17) . .
C26 N3 C23 117(2) . .
O1 C3 C4 117.6(6) . .
O1 C3 C8 123.9(7) . .
C4 C3 C8 118.6(7) . .
C9 O4 Pb1 93.8(5) . .
C5 C4 C3 122.2(7) . .
C17 O5 Pb1 101.3(4) . 5_676
C4 C5 C6 119.6(7) . .
C17 O6 Pb1 123.5(4) . 7_665
C17 O6 Pb1 85.2(4) . 5_676
Pb1 O6 Pb1 103.33(15) 7_665 5_676
C7 C6 C5 118.7(7) . .
C7 C6 C9 120.6(7) . .
C5 C6 C9 120.7(7) . .
C21 O7 C21' 65.0(17) . .
C6 C7 C8 121.4(7) . .
C3 C8 C7 119.5(7) . .
O4 C9 O3 121.4(7) . .
O4 C9 C6 119.0(7) . .
O3 C9 C6 119.6(7) . .
O4 C9 Pb1 59.6(4) . .
O3 C9 Pb1 61.8(4) . .
C6 C9 Pb1 178.5(6) . .
O2 C10 C1 105.6(5) . .
O2 C11 C12 125.1(7) . .
O2 C11 C16 114.6(7) . .
C12 C11 C16 120.2(7) . .
C11 C12 C13 118.1(7) . .
C14 C13 C12 122.0(7) . .
C13 C14 C15 118.6(7) . .
C13 C14 C17 121.1(7) . .
C15 C14 C17 120.1(7) . .
C16 C15 C14 120.9(8) . .
C15 C16 C11 120.0(8) . .
O5 C17 O6 122.0(7) . .
O5 C17 C14 118.2(7) . .
O6 C17 C14 119.8(7) . .
C21 N2 C18 106.8(11) . .
C21 N2 C20 121.2(19) . .
C18 N2 C20 132.0(13) . .
C21 N2 N2 95(2) . 4_755
C18 N2 N2 83(3) . 4_755
C20 N2 N2 92(3) . 4_755
N2 C18 C18 74(2) . 4_755
N2 C20 C21 79.0(17) . 4_755
O7 C21 N2 125.6(13) . .
O7 C21 C19 127.6(12) . .
N2 C21 C19 106.9(18) . .
O7 C21 C20 71.6(15) . 4_755
N2 C21 C20 81(3) . 4_755
C19 C21 C20 121(3) . 4_755
C21' N2' C18' 114(3) . .
C21' N2' C20' 121(3) . .
C18' N2' C20' 125(3) . .
O7 C21' N2' 120(3) . .
O7 C21' C19' 124(3) . .
N2' C21' C19' 116(2) . .
N3 C26 O8 118.2(16) . .
N3 C26 C22 122.5(16) . .
O8 C26 C22 119.2(13) . .

loop_
_geom_bond_atom_site_label_1
_geom_bond_atom_site_label_2
_geom_bond_distance
_geom_bond_site_symmetry_2
Pb1 O5 2.359(5) 5_676
Pb1 O4 2.417(5) .
Pb1 O3 2.464(6) .
Pb1 O6 2.615(5) 7_655
Pb1 O6 2.695(5) 5_676
Pb1 C9 2.795(8) .
O1 C3 1.353(9) .
O1 C2 1.428(8) .
C1 C10 1.532(8) .
C1 C10 1.532(8) 4
C1 C2 1.533(8) .
C1 C2 1.533(8) 4
O2 C11 1.356(9) .
O2 C10 1.432(8) .
O3 C9 1.270(9) .
N3 C24 1.24(2) .
N3 C26 1.254(19) .
N3 C23 1.593(19) .
C3 C4 1.375(10) .
C3 C8 1.375(10) .
O4 C9 1.255(9) .
C4 C5 1.358(10) .
O5 C17 1.259(9) .
O5 Pb1 2.359(5) 5_676
C5 C6 1.389(10) .
O6 C17 1.276(8) .
O6 Pb1 2.615(5) 7_665
O6 Pb1 2.695(5) 5_676
C6 C7 1.367(10) .
C6 C9 1.497(10) .
O7 C21 1.295(9) .
O7 C21' 1.328(10) .
C7 C8 1.390(10) .
O8 C26 1.466(17) .
C11 C12 1.391(11) .
C11 C16 1.395(12) .
C12 C13 1.414(11) .
C13 C14 1.374(10) .
C14 C15 1.392(11) .
C14 C17 1.479(10) .
C15 C16 1.384(11) .
N2 C21 1.397(10) .
N2 C18 1.481(10) .
N2 C20 1.489(10) .
N2 N2 1.66(11) 4_755
C18 C18 1.92(13) 4_755
C19 C21 1.496(10) .
C20 C21 2.01(11) 4_755
C21 C20 2.01(11) 4_755
N2' C21' 1.426(10) .
N2' C18' 1.520(10) .
N2' C20' 1.525(10) .
C19' C21' 1.526(10) .
C22 C26 1.515(19) .
